data_7244923
loop_
_publ_author_name
'Lopes, Gon\,calo'
'Gama, Vasco Pires Silva da'
'Santos, Isabel Cordeiro'
'Branco Lopes, Elsa'
'Brotas, Gra\,ca'
'Pereira, Laura C. J.'
'Cerdeira, Ana C.'
'Paix\~ao, Jos\'e Ant\'onio'
'Raba\,ca, Sandra'
'Almeida, Manuel'

_publ_section_title
;
 Bilayer conducting salts with polymeric anions
;
_journal_name_full CrystEngComm
_journal_paper_doi 10.1039/D2CE00515H
_journal_year 2022
_chemical_formula_sum 'C27 H14 Ag0.5 N4 S12'
_chemical_formula_weight 833.08
_space_group_crystal_system triclinic
_space_group_IT_number 2
_space_group_name_Hall '-P 1'
_space_group_name_H-M_alt 'P -1'
_atom_sites_solution_hydrogens geom
_audit_creation_method SHELXL-2014/7
_audit_update_record
;
2022-03-28 deposited with the CCDC.	2022-05-13 downloaded from the CCDC.
;
_cell_angle_alpha 89.421(5)
_cell_angle_beta 86.821(6)
_cell_angle_gamma 85.326(6)
_cell_formula_units_Z 1
_cell_length_a 4.9247(5)
_cell_length_b 5.8358(6)
_cell_length_c 27.238(3)
_cell_measurement_reflns_used 3324
_cell_measurement_temperature 150(2)
_cell_measurement_theta_max 27.06
_cell_measurement_theta_min 3.00
_cell_volume 778.99(14)
_computing_cell_refinement 'Bruker SAINT'
_computing_data_collection 'Bruker APEX2'
_computing_data_reduction 'Bruker SAINT'
_computing_structure_refinement 'SHELXL-2014/7 (Sheldrick, 2014)'
_computing_structure_solution 'SHELXS-97 (Sheldrick 2008)'
_diffrn_ambient_temperature 150(2)
_diffrn_measured_fraction_theta_full 0.995
_diffrn_measured_fraction_theta_max 0.995
_diffrn_measurement_device_type 'Bruker APEX-II CCD'
_diffrn_measurement_method '\f and \w scans'
_diffrn_radiation_type MoK\a
_diffrn_radiation_wavelength 0.71073
_diffrn_reflns_av_R_equivalents 0.0341
_diffrn_reflns_av_unetI/netI 0.0418
_diffrn_reflns_Laue_measured_fraction_full 0.995
_diffrn_reflns_Laue_measured_fraction_max 0.995
_diffrn_reflns_limit_h_max 5
_diffrn_reflns_limit_h_min -5
_diffrn_reflns_limit_k_max 6
_diffrn_reflns_limit_k_min -7
_diffrn_reflns_limit_l_max 33
_diffrn_reflns_limit_l_min -33
_diffrn_reflns_number 7628
_diffrn_reflns_point_group_measured_fraction_full 0.995
_diffrn_reflns_point_group_measured_fraction_max 0.995
_diffrn_reflns_theta_full 25.242
_diffrn_reflns_theta_max 25.679
_diffrn_reflns_theta_min 3.503
_exptl_absorpt_coefficient_mu 1.176
_exptl_absorpt_correction_T_max 0.954
_exptl_absorpt_correction_T_min 0.816
_exptl_absorpt_correction_type multi-scan
_exptl_absorpt_process_details sadabs
_exptl_crystal_colour brown
_exptl_crystal_density_diffrn 1.776
_exptl_crystal_description plate
_exptl_crystal_F_000 420
_exptl_crystal_size_max 0.180
_exptl_crystal_size_mid 0.160
_exptl_crystal_size_min 0.040
_refine_diff_density_max 3.600
_refine_diff_density_min -1.014
_refine_diff_density_rms 0.242
_refine_ls_extinction_method none
_refine_ls_goodness_of_fit_ref 1.053
_refine_ls_hydrogen_treatment constr
_refine_ls_matrix_type full
_refine_ls_number_parameters 205
_refine_ls_number_reflns 2908
_refine_ls_number_restraints 19
_refine_ls_restrained_S_all 1.054
_refine_ls_R_factor_all 0.1139
_refine_ls_R_factor_gt 0.1021
_refine_ls_shift/su_max 0.000
_refine_ls_shift/su_mean 0.000
_refine_ls_structure_factor_coef Fsqd
_refine_ls_weighting_details 'w=1/[\s^2^(Fo^2^)+(0.1932P)^2^+8.7952P] where P=(Fo^2^+2Fc^2^)/3'
_refine_ls_weighting_scheme calc
_refine_ls_wR_factor_gt 0.3053
_refine_ls_wR_factor_ref 0.3151
_reflns_Friedel_coverage 0.000
_reflns_number_gt 2434
_reflns_number_total 2908
_reflns_threshold_expression 'I > 2\s(I)'
_cod_data_source_file d2ce00515h2.cif
_cod_data_source_block Comp2_S129AgC2N2XH2O
_cod_original_cell_volume 779.00(14)
_cod_original_formula_sum 'C27 H14 Ag0.50 N4 S12'
_cod_database_code 7244923
_shelx_shelxl_version_number 2014/7
_shelx_space_group_comment
;
The symmetry employed for this shelxl refinement is uniquely defined
by the following loop, which should always be used as a source of
symmetry information in preference to the above space-group names.
They are only intended as comments.
;
_shelx_estimated_absorpt_t_min 0.816
_shelx_estimated_absorpt_t_max 0.954

loop_
_space_group_symop_operation_xyz
'x, y, z'
'-x, -y, -z'

loop_
_atom_site_label
_atom_site_type_symbol
_atom_site_fract_x
_atom_site_fract_y
_atom_site_fract_z
_atom_site_U_iso_or_equiv
_atom_site_adp_type
_atom_site_occupancy
_atom_site_site_symmetry_order
_atom_site_calc_flag
_atom_site_refinement_flags_posn
_atom_site_refinement_flags_adp
_atom_site_refinement_flags_occupancy
_atom_site_disorder_assembly
_atom_site_disorder_group
Ag1 Ag 0.5000 0.5000 0.5000 0.162(3) Uani 0.5 2 d S . P . .
C14 C 0.515(7) 0.787(3) 0.4954(14) 0.086(9) Uani 0.5 1 d D U P . .
N2 N 0.084(6) 0.513(7) 0.4952(15) 0.104(5) Uani 0.5 1 d . U P . .
N3 N 0.5000 1.0000 0.5000 0.104(5) Uani 1 2 d DS U P . .
S1 S 1.1184(5) 1.1879(4) 0.32142(9) 0.0330(6) Uani 1 1 d . . . . .
S2 S 0.8960(5) 0.7059(4) 0.38501(8) 0.0331(6) Uani 1 1 d . . . . .
S3 S 0.7800(4) 1.0459(3) 0.24392(7) 0.0245(5) Uani 1 1 d . . . . .
S4 S 0.5907(4) 0.6399(3) 0.29678(7) 0.0251(6) Uani 1 1 d . . . . .
S5 S 0.4201(4) 0.9332(3) 0.15222(7) 0.0227(5) Uani 1 1 d . . . . .
S6 S 0.2420(4) 0.5205(3) 0.20554(7) 0.0232(5) Uani 1 1 d . . . . .
N1 N -0.5032(17) 0.2502(13) 0.0427(3) 0.0371(18) Uani 1 1 d . . . . .
C1 C 1.196(2) 1.0923(19) 0.3816(4) 0.046(3) Uani 1 1 d . . . . .
H1A H 1.3579 0.9797 0.3790 0.056 Uiso 1 1 calc R U . . .
H1B H 1.2468 1.2254 0.4004 0.056 Uiso 1 1 calc R U . . .
C2 C 0.971(2) 0.984(2) 0.4102(4) 0.051(3) Uani 1 1 d . . . . .
H2A H 0.8034 1.0900 0.4105 0.061 Uiso 1 1 calc R U . . .
H2B H 1.0217 0.9606 0.4447 0.061 Uiso 1 1 calc R U . . .
C3 C 0.9065(16) 0.9839(14) 0.3018(3) 0.0237(16) Uani 1 1 d . . . . .
C4 C 0.8197(16) 0.8013(14) 0.3260(3) 0.0230(16) Uani 1 1 d . . . . .
C5 C 0.5808(16) 0.8073(13) 0.2433(3) 0.0219(16) Uani 1 1 d . . . . .
C6 C 0.4319(16) 0.7623(12) 0.2059(3) 0.0201(15) Uani 1 1 d . . . . .
C7 C 0.1937(16) 0.7725(13) 0.1226(3) 0.0199(15) Uani 1 1 d . . . . .
C8 C 0.1100(15) 0.5789(13) 0.1482(3) 0.0199(15) Uani 1 1 d . . . . .
C9 C 0.1041(16) 0.8267(13) 0.0761(3) 0.0212(16) Uani 1 1 d . . . . .
H9 H 0.1682 0.9545 0.0585 0.025 Uiso 1 1 calc R U . . .
C10 C -0.0708(15) 0.4394(13) 0.1275(3) 0.0191(15) Uani 1 1 d . . . . .
H10 H -0.1286 0.3073 0.1445 0.023 Uiso 1 1 calc R U . . .
C11 C -0.0790(18) 0.6929(14) 0.0558(3) 0.0274(18) Uani 1 1 d . . . . .
H11 H -0.1473 0.7319 0.0246 0.033 Uiso 1 1 calc R U . . .
C12 C -0.1637(16) 0.4991(14) 0.0814(3) 0.0231(16) Uani 1 1 d . . . . .
C13 C -0.3543(18) 0.3614(14) 0.0592(3) 0.0263(18) Uani 1 1 d . . . . .

loop_
_atom_site_aniso_label
_atom_site_aniso_U_11
_atom_site_aniso_U_22
_atom_site_aniso_U_33
_atom_site_aniso_U_23
_atom_site_aniso_U_13
_atom_site_aniso_U_12
Ag1 0.0374(16) 0.371(9) 0.077(2) -0.151(4) -0.0143(15) 0.011(3)
C14 0.086(9) 0.087(9) 0.086(9) -0.0001(10) -0.0047(11) -0.0069(13)
N2 0.104(5) 0.104(5) 0.104(5) -0.0006(7) -0.0058(8) -0.0084(8)
N3 0.104(5) 0.104(5) 0.104(5) -0.0006(7) -0.0058(8) -0.0084(8)
S1 0.0324(12) 0.0300(12) 0.0391(12) -0.0033(9) -0.0121(9) -0.0103(9)
S2 0.0412(13) 0.0345(12) 0.0252(11) 0.0017(9) -0.0116(9) -0.0063(9)
S3 0.0258(11) 0.0235(10) 0.0258(10) 0.0025(8) -0.0068(8) -0.0076(8)
S4 0.0293(11) 0.0245(10) 0.0234(10) 0.0022(8) -0.0075(8) -0.0090(8)
S5 0.0268(11) 0.0204(10) 0.0220(10) 0.0021(7) -0.0059(8) -0.0070(8)
S6 0.0282(11) 0.0214(10) 0.0216(10) 0.0042(7) -0.0084(8) -0.0076(8)
N1 0.045(5) 0.029(4) 0.040(4) 0.003(3) -0.013(4) -0.015(4)
C1 0.052(6) 0.043(6) 0.046(6) -0.005(5) -0.018(5) -0.008(5)
C2 0.057(7) 0.060(7) 0.037(5) -0.017(5) -0.010(5) -0.012(5)
C3 0.023(4) 0.024(4) 0.025(4) -0.005(3) -0.005(3) -0.003(3)
C4 0.023(4) 0.024(4) 0.024(4) 0.000(3) -0.007(3) -0.005(3)
C5 0.027(4) 0.021(4) 0.018(4) 0.000(3) -0.004(3) -0.001(3)
C6 0.022(4) 0.014(3) 0.025(4) 0.003(3) -0.001(3) -0.003(3)
C7 0.023(4) 0.017(4) 0.020(4) -0.002(3) -0.006(3) 0.000(3)
C8 0.020(4) 0.021(4) 0.018(4) 0.001(3) -0.003(3) -0.001(3)
C9 0.024(4) 0.021(4) 0.019(4) 0.004(3) -0.004(3) -0.005(3)
C10 0.016(4) 0.019(4) 0.022(4) 0.003(3) -0.004(3) -0.001(3)
C11 0.034(5) 0.025(4) 0.024(4) 0.002(3) -0.008(3) -0.007(3)
C12 0.021(4) 0.025(4) 0.024(4) -0.003(3) -0.007(3) -0.005(3)
C13 0.031(4) 0.025(4) 0.024(4) 0.003(3) -0.006(3) -0.004(3)

loop_
_atom_type_symbol
_atom_type_description
_atom_type_scat_dispersion_real
_atom_type_scat_dispersion_imag
_atom_type_scat_source
C C 0.0033 0.0016 'International Tables Vol C Tables 4.2.6.8 and 6.1.1.4'
Ag Ag -0.8971 1.1015 'International Tables Vol C Tables 4.2.6.8 and 6.1.1.4'
N N 0.0061 0.0033 'International Tables Vol C Tables 4.2.6.8 and 6.1.1.4'
S S 0.1246 0.1234 'International Tables Vol C Tables 4.2.6.8 and 6.1.1.4'
H H 0.0000 0.0000 'International Tables Vol C Tables 4.2.6.8 and 6.1.1.4'

loop_
_geom_angle_atom_site_label_1
_geom_angle_atom_site_label_2
_geom_angle_atom_site_label_3
_geom_angle
_geom_angle_site_symmetry_1
_geom_angle_site_symmetry_3
_geom_angle_publ_flag
C14 Ag1 C14 179.999(13) 2_666 . ?
C14 Ag1 N2 85.4(16) 2_666 . ?
C14 Ag1 N2 94.6(16) . . ?
C14 Ag1 N2 94.6(16) 2_666 2_666 ?
C14 Ag1 N2 85.4(16) . 2_666 ?
N2 Ag1 N2 180(2) . 2_666 ?
N3 C14 Ag1 169(3) . . ?
N2 N2 Ag1 156(6) 2_566 . ?
C14 N3 C14 180.00(18) . 2_676 ?
C3 S1 C1 103.5(5) . . ?
C4 S2 C2 97.9(5) . . ?
C3 S3 C5 95.3(4) . . ?
C5 S4 C4 95.8(4) . . ?
C7 S5 C6 96.0(4) . . ?
C8 S6 C6 95.5(4) . . ?
C2 C1 S1 115.2(8) . . ?
C2 C1 H1A 108.5 . . ?
S1 C1 H1A 108.5 . . ?
C2 C1 H1B 108.5 . . ?
S1 C1 H1B 108.5 . . ?
H1A C1 H1B 107.5 . . ?
C1 C2 S2 113.1(8) . . ?
C1 C2 H2A 108.9 . . ?
S2 C2 H2A 108.9 . . ?
C1 C2 H2B 108.9 . . ?
S2 C2 H2B 108.9 . . ?
H2A C2 H2B 107.8 . . ?
C4 C3 S3 117.6(6) . . ?
C4 C3 S1 128.8(6) . . ?
S3 C3 S1 113.4(5) . . ?
C3 C4 S2 128.0(6) . . ?
C3 C4 S4 117.2(6) . . ?
S2 C4 S4 114.8(4) . . ?
C6 C5 S4 122.9(6) . . ?
C6 C5 S3 123.0(6) . . ?
S4 C5 S3 114.1(4) . . ?
C5 C6 S6 122.1(6) . . ?
C5 C6 S5 122.8(6) . . ?
S6 C6 S5 115.1(4) . . ?
C9 C7 C8 120.9(7) . . ?
C9 C7 S5 123.2(6) . . ?
C8 C7 S5 116.0(6) . . ?
C10 C8 C7 120.2(7) . . ?
C10 C8 S6 122.4(6) . . ?
C7 C8 S6 117.4(6) . . ?
C11 C9 C7 119.4(7) . . ?
C11 C9 H9 120.3 . . ?
C7 C9 H9 120.3 . . ?
C12 C10 C8 118.2(7) . . ?
C12 C10 H10 120.9 . . ?
C8 C10 H10 120.9 . . ?
C9 C11 C12 119.8(7) . . ?
C9 C11 H11 120.1 . . ?
C12 C11 H11 120.1 . . ?
C10 C12 C11 121.5(7) . . ?
C10 C12 C13 119.8(7) . . ?
C11 C12 C13 118.7(7) . . ?
N1 C13 C12 178.4(9) . . ?

loop_
_geom_bond_atom_site_label_1
_geom_bond_atom_site_label_2
_geom_bond_distance
_geom_bond_site_symmetry_2
_geom_bond_publ_flag
Ag1 C14 1.687(19) 2_666 ?
Ag1 C14 1.687(19) . ?
Ag1 N2 2.06(3) . ?
Ag1 N2 2.06(3) 2_666 ?
C14 N3 1.245(18) . ?
N2 N2 0.87(6) 2_566 ?
N3 C14 1.245(18) 2_676 ?
S1 C3 1.752(8) . ?
S1 C1 1.778(11) . ?
S2 C4 1.747(8) . ?
S2 C2 1.839(11) . ?
S3 C3 1.751(8) . ?
S3 C5 1.768(8) . ?
S4 C5 1.747(8) . ?
S4 C4 1.755(8) . ?
S5 C7 1.749(8) . ?
S5 C6 1.763(8) . ?
S6 C8 1.746(7) . ?
S6 C6 1.756(8) . ?
N1 C13 1.132(11) . ?
C1 C2 1.501(17) . ?
C1 H1A 0.9900 . ?
C1 H1B 0.9900 . ?
C2 H2A 0.9900 . ?
C2 H2B 0.9900 . ?
C3 C4 1.335(12) . ?
C5 C6 1.327(12) . ?
C7 C9 1.389(11) . ?
C7 C8 1.400(11) . ?
C8 C10 1.398(11) . ?
C9 C11 1.381(11) . ?
C9 H9 0.9500 . ?
C10 C12 1.391(11) . ?
C10 H10 0.9500 . ?
C11 C12 1.402(11) . ?
C11 H11 0.9500 . ?
C12 C13 1.445(11) . ?
